data_4118815
loop_
_publ_author_name
'Muhammad Farooq Ibad'
'Peter Langer'
'Fabian Rei\&s'
'Axel Schulz'
'Alexander Villinger'

_publ_contact_author_address
;
Universit\"at Rostock
Institut f\"ur Chemie
Abteilung f\"ur Anorganische Chemie
Albert-Einstein-Strasse 3a 
18059 Rostock
Bundesrepublik Deutschland
;
_publ_contact_author_email
;
axel.schulz@uni-rostock.de, alexander.villinger@uni-rostock.de'
;
_publ_contact_author_fax '+49 (0)381/498-6382'
_publ_contact_author_name 'Axel Schulz, Alexander Villinger'
_publ_contact_author_phone '+49 (0)381/498-6400 or 6403'
_publ_section_title
;
 Catalytic Trimerization of Bis-silylated Diazomethane
;
_journal_name_full 'Journal of the American Chemical Society'
_journal_page_first 17757
_journal_page_last 17768
_journal_paper_doi 10.1021/ja308104k
_journal_volume 134
_journal_year 2012
_chemical_formula_moiety 'C10 H27 N2 Si3 +, C24 B F20 -'
_chemical_formula_sum 'C34 H27 B F20 N2 Si3'
_chemical_formula_weight 938.66
_chemical_name_systematic
;
N,N-bis(trimethylsilyl)amino-trimethylsilylisonitrilium 
tetrakis(pentafluorophenyl)borate
;
_space_group_IT_number 14
_symmetry_cell_setting monoclinic
_symmetry_Int_Tables_number 14
_symmetry_space_group_name_Hall '-P 2ybc'
_symmetry_space_group_name_H-M 'P 1 21/c 1'
_atom_sites_solution_hydrogens geom
_atom_sites_solution_primary direct
_atom_sites_solution_secondary difmap
_audit_author_name 'Villinger, A.'
_audit_creation_method SHELXL-97
_cell_angle_alpha 90.00
_cell_angle_beta 104.297(2)
_cell_angle_gamma 90.00
_cell_formula_units_Z 4
_cell_length_a 16.8725(9)
_cell_length_b 12.8944(7)
_cell_length_c 19.1131(11)
_cell_measurement_reflns_used 9994
_cell_measurement_temperature 173(2)
_cell_measurement_theta_max 64.577
_cell_measurement_theta_min 4.871
_cell_volume 4029.5(4)
_computing_cell_refinement 'Bruker Apex v2.0-2'
_computing_data_collection 'Bruker Apex v2.0-2'
_computing_data_reduction 'Bruker SAINT'
_computing_molecular_graphics 'ORTEP-3 (Farrugia, 1997)'
_computing_publication_material SHELXL-97
_computing_structure_refinement 'SHELXL-97 (Sheldrick, 1997)'
_computing_structure_solution 'SHELXS-97 (Sheldrick, 1997)'
_diffrn_ambient_temperature 173(2)
_diffrn_measured_fraction_theta_full 0.997
_diffrn_measured_fraction_theta_max 0.997
_diffrn_measurement_device_type 'Bruker Kappa Apex II-CCD-diffractometer'
_diffrn_measurement_method 'phi and psi scans'
_diffrn_radiation_monochromator graphite
_diffrn_radiation_source 'sealed tube'
_diffrn_radiation_type MoK\a
_diffrn_radiation_wavelength 0.71073
_diffrn_reflns_av_R_equivalents 0.0204
_diffrn_reflns_av_sigmaI/netI 0.0216
_diffrn_reflns_limit_h_max 21
_diffrn_reflns_limit_h_min -25
_diffrn_reflns_limit_k_max 14
_diffrn_reflns_limit_k_min -19
_diffrn_reflns_limit_l_max 28
_diffrn_reflns_limit_l_min -19
_diffrn_reflns_number 66871
_diffrn_reflns_theta_full 32.47
_diffrn_reflns_theta_max 32.47
_diffrn_reflns_theta_min 1.25
_exptl_absorpt_coefficient_mu 0.240
_exptl_absorpt_correction_T_max 0.9316
_exptl_absorpt_correction_T_min 0.9124
_exptl_absorpt_correction_type multi-scan
_exptl_absorpt_process_details '(SADABS; Sheldrick, 2004)'
_exptl_crystal_colour colourless
_exptl_crystal_density_diffrn 1.547
_exptl_crystal_description cube
_exptl_crystal_F_000 1888
_exptl_crystal_size_max 0.39
_exptl_crystal_size_mid 0.37
_exptl_crystal_size_min 0.30
_refine_diff_density_max 0.642
_refine_diff_density_min -0.674
_refine_diff_density_rms 0.052
_refine_ls_extinction_method none
_refine_ls_goodness_of_fit_ref 1.080
_refine_ls_hydrogen_treatment constr
_refine_ls_matrix_type full
_refine_ls_number_parameters 550
_refine_ls_number_reflns 14516
_refine_ls_number_restraints 0
_refine_ls_restrained_S_all 1.080
_refine_ls_R_factor_all 0.0665
_refine_ls_R_factor_gt 0.0420
_refine_ls_shift/su_max 0.000
_refine_ls_shift/su_mean 0.000
_refine_ls_structure_factor_coef Fsqd
_refine_ls_weighting_details 'calc w=1/[\s^2^(Fo^2^)+(0.0583P)^2^+0.7523P] where P=(Fo^2^+2Fc^2^)/3'
_refine_ls_weighting_scheme calc
_refine_ls_wR_factor_gt 0.1118
_refine_ls_wR_factor_ref 0.1216
_reflns_number_gt 10359
_reflns_number_total 14516
_reflns_threshold_expression >2\s(I)
_cod_data_source_file ja308104k_si_001_04.cif
_cod_data_source_block av_fi74r_me3sicnnsime32_b(C6F5)4
_cod_original_sg_symbol_H-M 'P 21/c'
_cod_database_code 4118815

loop_
_symmetry_equiv_pos_as_xyz
'x, y, z'
'-x, y+1/2, -z+1/2'
'-x, -y, -z'
'x, -y-1/2, z-1/2'

loop_
_atom_site_label
_atom_site_type_symbol
_atom_site_fract_x
_atom_site_fract_y
_atom_site_fract_z
_atom_site_U_iso_or_equiv
_atom_site_adp_type
_atom_site_occupancy
_atom_site_symmetry_multiplicity
_atom_site_calc_flag
_atom_site_refinement_flags
Si1 Si 0.15314(3) 0.57380(4) 0.28307(2) 0.04877(12) Uani 1 1 d .
Si2 Si 0.26595(2) 0.86389(3) 0.487158(19) 0.03325(8) Uani 1 1 d .
Si3 Si 0.37859(2) 0.86527(3) 0.36774(2) 0.03418(9) Uani 1 1 d .
N2 N 0.25467(7) 0.74386(8) 0.37257(6) 0.0296(2) Uani 1 1 d .
N1 N 0.29727(6) 0.82102(8) 0.40741(6) 0.02772(19) Uani 1 1 d .
C1 C 0.21798(10) 0.67655(12) 0.34162(8) 0.0408(3) Uani 1 1 d .
C2 C 0.1982(2) 0.44911(17) 0.31988(12) 0.0970(10) Uani 1 1 d .
H2A H 0.1679 0.3921 0.2914 0.146 Uiso 1 1 calc R
H2B H 0.1951 0.4426 0.3702 0.146 Uiso 1 1 calc R
H2C H 0.2555 0.4463 0.3176 0.146 Uiso 1 1 calc R
C3 C 0.16686(12) 0.60197(14) 0.19298(8) 0.0523(4) Uani 1 1 d .
H3A H 0.2252 0.5994 0.1941 0.078 Uiso 1 1 calc R
H3B H 0.1454 0.6712 0.1780 0.078 Uiso 1 1 calc R
H3C H 0.1373 0.5503 0.1587 0.078 Uiso 1 1 calc R
C4 C 0.04885(15) 0.6020(3) 0.29221(15) 0.1001(10) Uani 1 1 d .
H4A H 0.0365 0.6755 0.2821 0.150 Uiso 1 1 calc R
H4B H 0.0454 0.5859 0.3415 0.150 Uiso 1 1 calc R
H4C H 0.0093 0.5594 0.2579 0.150 Uiso 1 1 calc R
C5 C 0.19675(13) 0.76069(13) 0.50469(10) 0.0531(4) Uani 1 1 d .
H5A H 0.1473 0.7585 0.4649 0.080 Uiso 1 1 calc R
H5B H 0.1816 0.7754 0.5500 0.080 Uiso 1 1 calc R
H5C H 0.2247 0.6936 0.5084 0.080 Uiso 1 1 calc R
C6 C 0.21032(10) 0.98742(11) 0.46633(9) 0.0416(3) Uani 1 1 d .
H6A H 0.2442 1.0373 0.4481 0.062 Uiso 1 1 calc R
H6B H 0.1979 1.0149 0.5102 0.062 Uiso 1 1 calc R
H6C H 0.1592 0.9758 0.4296 0.062 Uiso 1 1 calc R
C7 C 0.36092(13) 0.8741(2) 0.55928(10) 0.0735(7) Uani 1 1 d .
H7A H 0.3893 0.8072 0.5652 0.110 Uiso 1 1 calc R
H7B H 0.3476 0.8933 0.6047 0.110 Uiso 1 1 calc R
H7C H 0.3963 0.9273 0.5464 0.110 Uiso 1 1 calc R
C8 C 0.39032(12) 1.00540(13) 0.38809(11) 0.0551(4) Uani 1 1 d .
H8A H 0.3391 1.0413 0.3659 0.083 Uiso 1 1 calc R
H8B H 0.4345 1.0335 0.3687 0.083 Uiso 1 1 calc R
H8C H 0.4036 1.0157 0.4405 0.083 Uiso 1 1 calc R
C9 C 0.47212(10) 0.79138(16) 0.40979(10) 0.0538(4) Uani 1 1 d .
H9A H 0.4855 0.8014 0.4622 0.081 Uiso 1 1 calc R
H9B H 0.5176 0.8160 0.3907 0.081 Uiso 1 1 calc R
H9C H 0.4628 0.7175 0.3987 0.081 Uiso 1 1 calc R
C10 C 0.34282(10) 0.83671(14) 0.27035(8) 0.0458(3) Uani 1 1 d .
H10A H 0.3479 0.7622 0.2624 0.069 Uiso 1 1 calc R
H10B H 0.3762 0.8752 0.2439 0.069 Uiso 1 1 calc R
H10C H 0.2854 0.8576 0.2531 0.069 Uiso 1 1 calc R
B1 B 0.24335(8) 0.17067(9) 0.09993(7) 0.0250(2) Uani 1 1 d .
C11 C 0.31247(7) 0.23135(9) 0.16298(6) 0.0258(2) Uani 1 1 d .
C12 C 0.32027(8) 0.33768(9) 0.17435(6) 0.0288(2) Uani 1 1 d .
C13 C 0.38377(8) 0.38431(10) 0.22450(7) 0.0332(3) Uani 1 1 d .
C14 C 0.44535(8) 0.32431(12) 0.26555(6) 0.0337(3) Uani 1 1 d .
C15 C 0.44167(8) 0.21855(11) 0.25576(7) 0.0330(3) Uani 1 1 d .
C16 C 0.37691(7) 0.17539(10) 0.20627(7) 0.0290(2) Uani 1 1 d .
C17 C 0.29874(7) 0.12539(8) 0.04638(6) 0.0255(2) Uani 1 1 d .
C18 C 0.33274(7) 0.19219(9) 0.00504(6) 0.0274(2) Uani 1 1 d .
C19 C 0.38011(8) 0.16186(10) -0.04056(7) 0.0331(3) Uani 1 1 d .
C20 C 0.39805(9) 0.05813(11) -0.04506(8) 0.0366(3) Uani 1 1 d .
C21 C 0.36884(8) -0.01151(10) -0.00327(8) 0.0344(3) Uani 1 1 d .
C22 C 0.32148(8) 0.02243(9) 0.04145(7) 0.0291(2) Uani 1 1 d .
C23 C 0.19405(7) 0.07695(9) 0.13027(7) 0.0296(2) Uani 1 1 d .
C24 C 0.14133(8) 0.01359(10) 0.08084(8) 0.0352(3) Uani 1 1 d .
C25 C 0.09303(9) -0.06327(11) 0.09903(11) 0.0470(4) Uani 1 1 d .
C26 C 0.09594(10) -0.07970(12) 0.17041(12) 0.0535(5) Uani 1 1 d .
C27 C 0.14552(10) -0.01929(13) 0.22182(10) 0.0481(4) Uani 1 1 d .
C28 C 0.19262(8) 0.05776(11) 0.20137(8) 0.0368(3) Uani 1 1 d .
C29 C 0.16621(7) 0.24552(8) 0.05943(6) 0.0257(2) Uani 1 1 d .
C30 C 0.13445(7) 0.26045(9) -0.01397(7) 0.0285(2) Uani 1 1 d .
C31 C 0.06415(8) 0.31713(10) -0.04337(7) 0.0327(3) Uani 1 1 d .
C32 C 0.02072(8) 0.35948(10) 0.00088(8) 0.0343(3) Uani 1 1 d .
C33 C 0.04785(8) 0.34640(10) 0.07419(8) 0.0333(3) Uani 1 1 d .
C34 C 0.11877(8) 0.29102(9) 0.10126(7) 0.0296(2) Uani 1 1 d .
F1 F 0.26470(5) 0.40428(6) 0.13546(4) 0.03881(18) Uani 1 1 d .
F2 F 0.38556(6) 0.48777(7) 0.23274(5) 0.0477(2) Uani 1 1 d .
F3 F 0.50783(5) 0.36760(8) 0.31355(5) 0.0470(2) Uani 1 1 d .
F4 F 0.50169(5) 0.15863(8) 0.29455(5) 0.0484(2) Uani 1 1 d .
F5 F 0.37765(5) 0.07131(6) 0.19980(5) 0.03895(18) Uani 1 1 d .
F6 F 0.31949(5) 0.29535(5) 0.00847(4) 0.03371(16) Uani 1 1 d .
F7 F 0.40875(6) 0.23138(7) -0.08054(5) 0.0469(2) Uani 1 1 d .
F8 F 0.44323(7) 0.02494(8) -0.08913(6) 0.0546(2) Uani 1 1 d .
F9 F 0.38711(6) -0.11298(6) -0.00602(6) 0.0489(2) Uani 1 1 d .
F10 F 0.29837(5) -0.05242(6) 0.08166(5) 0.03805(18) Uani 1 1 d .
F11 F 0.13665(5) 0.02465(7) 0.00979(5) 0.0432(2) Uani 1 1 d .
F12 F 0.04418(7) -0.12104(8) 0.04755(8) 0.0680(3) Uani 1 1 d .
F13 F 0.04985(8) -0.15391(9) 0.19018(9) 0.0817(4) Uani 1 1 d .
F14 F 0.14843(7) -0.03465(10) 0.29193(7) 0.0710(3) Uani 1 1 d .
F15 F 0.23789(6) 0.11475(8) 0.25575(5) 0.0459(2) Uani 1 1 d .
F16 F 0.17088(5) 0.21889(7) -0.06262(4) 0.03951(19) Uani 1 1 d .
F17 F 0.03900(6) 0.33067(8) -0.11503(5) 0.0491(2) Uani 1 1 d .
F18 F -0.04817(5) 0.41334(7) -0.02687(5) 0.0471(2) Uani 1 1 d .
F19 F 0.00578(6) 0.38799(8) 0.11864(5) 0.0499(2) Uani 1 1 d .
F20 F 0.14188(5) 0.28133(7) 0.17388(4) 0.03943(18) Uani 1 1 d .

loop_
_atom_site_aniso_label
_atom_site_aniso_U_11
_atom_site_aniso_U_22
_atom_site_aniso_U_33
_atom_site_aniso_U_23
_atom_site_aniso_U_13
_atom_site_aniso_U_12
Si1 0.0622(3) 0.0442(2) 0.0349(2) -0.00179(16) 0.00255(19) -0.0232(2)
Si2 0.03378(18) 0.03667(18) 0.02789(16) -0.00291(13) 0.00489(13) 0.00763(14)
Si3 0.02569(17) 0.03624(19) 0.0407(2) 0.01200(15) 0.00840(14) -0.00006(14)
N2 0.0296(5) 0.0318(5) 0.0289(5) -0.0008(4) 0.0101(4) -0.0023(4)
N1 0.0265(5) 0.0266(5) 0.0301(5) -0.0014(4) 0.0069(4) -0.0015(4)
C1 0.0448(8) 0.0442(8) 0.0362(7) -0.0060(6) 0.0156(6) -0.0126(6)
C2 0.178(3) 0.0471(11) 0.0464(10) 0.0073(8) -0.0100(14) -0.0231(14)
C3 0.0655(11) 0.0510(9) 0.0342(7) -0.0001(6) 0.0004(7) 0.0048(8)
C4 0.0632(14) 0.156(3) 0.0840(17) -0.0032(18) 0.0246(13) -0.0551(17)
C5 0.0724(12) 0.0409(8) 0.0604(10) 0.0123(7) 0.0438(9) 0.0135(8)
C6 0.0424(8) 0.0284(6) 0.0551(9) -0.0078(6) 0.0140(7) 0.0017(6)
C7 0.0563(11) 0.1150(19) 0.0378(9) -0.0200(10) -0.0102(8) 0.0227(12)
C8 0.0530(10) 0.0407(8) 0.0660(11) 0.0119(7) 0.0043(8) -0.0146(7)
C9 0.0299(7) 0.0720(11) 0.0611(10) 0.0273(9) 0.0144(7) 0.0115(7)
C10 0.0442(8) 0.0571(9) 0.0412(7) 0.0111(7) 0.0204(6) 0.0060(7)
B1 0.0239(6) 0.0203(5) 0.0290(6) -0.0002(4) 0.0031(5) 0.0007(4)
C11 0.0243(5) 0.0264(5) 0.0256(5) 0.0009(4) 0.0042(4) 0.0006(4)
C12 0.0297(6) 0.0275(5) 0.0277(5) -0.0009(4) 0.0042(4) -0.0003(4)
C13 0.0368(7) 0.0324(6) 0.0310(6) -0.0071(5) 0.0096(5) -0.0084(5)
C14 0.0248(6) 0.0519(8) 0.0244(5) -0.0064(5) 0.0059(4) -0.0091(5)
C15 0.0222(5) 0.0471(7) 0.0284(6) 0.0059(5) 0.0036(4) 0.0018(5)
C16 0.0261(6) 0.0299(6) 0.0300(5) 0.0037(4) 0.0047(4) 0.0012(4)
C17 0.0236(5) 0.0216(5) 0.0292(5) -0.0021(4) 0.0023(4) 0.0003(4)
C18 0.0274(5) 0.0227(5) 0.0298(5) -0.0018(4) 0.0028(4) -0.0010(4)
C19 0.0343(6) 0.0336(6) 0.0315(6) 0.0006(5) 0.0083(5) -0.0040(5)
C20 0.0355(7) 0.0392(7) 0.0376(7) -0.0076(5) 0.0137(5) 0.0011(5)
C21 0.0351(7) 0.0250(5) 0.0429(7) -0.0072(5) 0.0093(5) 0.0027(5)
C22 0.0273(6) 0.0218(5) 0.0378(6) -0.0014(4) 0.0071(5) -0.0002(4)
C23 0.0238(5) 0.0234(5) 0.0415(6) 0.0032(4) 0.0077(5) 0.0039(4)
C24 0.0273(6) 0.0260(6) 0.0529(8) -0.0025(5) 0.0110(5) -0.0001(5)
C25 0.0321(7) 0.0266(6) 0.0857(12) -0.0068(7) 0.0208(7) -0.0037(5)
C26 0.0396(8) 0.0318(7) 0.0987(14) 0.0127(8) 0.0355(9) 0.0001(6)
C27 0.0395(8) 0.0446(8) 0.0672(10) 0.0237(7) 0.0266(7) 0.0103(6)
C28 0.0284(6) 0.0360(6) 0.0472(7) 0.0110(6) 0.0113(5) 0.0059(5)
C29 0.0233(5) 0.0201(5) 0.0307(5) -0.0020(4) 0.0012(4) -0.0007(4)
C30 0.0257(5) 0.0259(5) 0.0306(6) -0.0039(4) 0.0004(4) -0.0015(4)
C31 0.0282(6) 0.0293(6) 0.0337(6) 0.0011(5) -0.0057(5) -0.0030(5)
C32 0.0222(5) 0.0255(5) 0.0489(7) 0.0013(5) -0.0034(5) 0.0016(4)
C33 0.0264(6) 0.0289(6) 0.0442(7) -0.0026(5) 0.0075(5) 0.0039(5)
C34 0.0288(6) 0.0269(5) 0.0310(6) -0.0013(4) 0.0030(4) 0.0029(4)
F1 0.0439(5) 0.0230(3) 0.0422(4) -0.0006(3) -0.0034(3) 0.0027(3)
F2 0.0557(6) 0.0339(4) 0.0497(5) -0.0130(4) 0.0058(4) -0.0127(4)
F3 0.0306(4) 0.0715(6) 0.0362(4) -0.0160(4) 0.0029(3) -0.0147(4)
F4 0.0286(4) 0.0637(6) 0.0455(5) 0.0100(4) -0.0052(3) 0.0073(4)
F5 0.0349(4) 0.0293(4) 0.0475(5) 0.0065(3) 0.0003(3) 0.0061(3)
F6 0.0390(4) 0.0214(3) 0.0400(4) 0.0017(3) 0.0086(3) 0.0003(3)
F7 0.0581(6) 0.0447(5) 0.0445(5) 0.0060(4) 0.0251(4) -0.0040(4)
F8 0.0636(6) 0.0532(6) 0.0583(6) -0.0095(4) 0.0365(5) 0.0052(5)
F9 0.0550(6) 0.0268(4) 0.0707(6) -0.0098(4) 0.0269(5) 0.0068(4)
F10 0.0420(4) 0.0208(3) 0.0556(5) 0.0037(3) 0.0201(4) 0.0020(3)
F11 0.0379(4) 0.0380(4) 0.0513(5) -0.0135(4) 0.0061(4) -0.0080(3)
F12 0.0474(6) 0.0428(5) 0.1175(10) -0.0273(6) 0.0277(6) -0.0219(4)
F13 0.0735(8) 0.0470(6) 0.1434(12) 0.0172(7) 0.0622(8) -0.0148(6)
F14 0.0684(7) 0.0821(8) 0.0721(7) 0.0384(6) 0.0353(6) 0.0064(6)
F15 0.0392(5) 0.0625(6) 0.0349(4) 0.0101(4) 0.0071(3) -0.0010(4)
F16 0.0396(4) 0.0469(5) 0.0283(4) -0.0078(3) 0.0013(3) 0.0071(4)
F17 0.0438(5) 0.0575(6) 0.0346(4) 0.0034(4) -0.0117(4) 0.0044(4)
F18 0.0258(4) 0.0425(5) 0.0641(6) 0.0044(4) -0.0058(4) 0.0095(3)
F19 0.0381(5) 0.0545(5) 0.0593(6) -0.0053(4) 0.0161(4) 0.0166(4)
F20 0.0403(4) 0.0465(5) 0.0310(4) -0.0013(3) 0.0079(3) 0.0109(4)

loop_
_atom_type_symbol
_atom_type_description
_atom_type_scat_dispersion_real
_atom_type_scat_dispersion_imag
_atom_type_scat_source
C C 0.0033 0.0016 'International Tables Vol C Tables 4.2.6.8 and 6.1.1.4'
H H 0.0000 0.0000 'International Tables Vol C Tables 4.2.6.8 and 6.1.1.4'
B B 0.0013 0.0007 'International Tables Vol C Tables 4.2.6.8 and 6.1.1.4'
N N 0.0061 0.0033 'International Tables Vol C Tables 4.2.6.8 and 6.1.1.4'
F F 0.0171 0.0103 'International Tables Vol C Tables 4.2.6.8 and 6.1.1.4'
Si Si 0.0817 0.0704 'International Tables Vol C Tables 4.2.6.8 and 6.1.1.4'

loop_
_geom_angle_atom_site_label_1
_geom_angle_atom_site_label_2
_geom_angle_atom_site_label_3
_geom_angle
C3 Si1 C2 113.36(11)
C3 Si1 C4 113.27(11)
C2 Si1 C4 116.64(16)
C3 Si1 C1 103.18(8)
C2 Si1 C1 105.11(10)
C4 Si1 C1 103.35(11)
N1 Si2 C6 108.65(6)
N1 Si2 C7 105.66(8)
C6 Si2 C7 113.73(10)
N1 Si2 C5 105.05(6)
C6 Si2 C5 110.46(8)
C7 Si2 C5 112.72(11)
N1 Si3 C10 105.41(6)
N1 Si3 C9 107.97(6)
C10 Si3 C9 111.53(9)
N1 Si3 C8 105.78(7)
C10 Si3 C8 113.47(8)
C9 Si3 C8 112.13(9)
C1 N2 N1 179.27(13)
N2 N1 Si3 113.76(8)
N2 N1 Si2 114.89(8)
Si3 N1 Si2 131.34(6)
N2 C1 Si1 174.58(14)
Si1 C2 H2A 109.5
Si1 C2 H2B 109.5
H2A C2 H2B 109.5
Si1 C2 H2C 109.5
H2A C2 H2C 109.5
H2B C2 H2C 109.5
Si1 C3 H3A 109.5
Si1 C3 H3B 109.5
H3A C3 H3B 109.5
Si1 C3 H3C 109.5
H3A C3 H3C 109.5
H3B C3 H3C 109.5
Si1 C4 H4A 109.5
Si1 C4 H4B 109.5
H4A C4 H4B 109.5
Si1 C4 H4C 109.5
H4A C4 H4C 109.5
H4B C4 H4C 109.5
Si2 C5 H5A 109.5
Si2 C5 H5B 109.5
H5A C5 H5B 109.5
Si2 C5 H5C 109.5
H5A C5 H5C 109.5
H5B C5 H5C 109.5
Si2 C6 H6A 109.5
Si2 C6 H6B 109.5
H6A C6 H6B 109.5
Si2 C6 H6C 109.5
H6A C6 H6C 109.5
H6B C6 H6C 109.5
Si2 C7 H7A 109.5
Si2 C7 H7B 109.5
H7A C7 H7B 109.5
Si2 C7 H7C 109.5
H7A C7 H7C 109.5
H7B C7 H7C 109.5
Si3 C8 H8A 109.5
Si3 C8 H8B 109.5
H8A C8 H8B 109.5
Si3 C8 H8C 109.5
H8A C8 H8C 109.5
H8B C8 H8C 109.5
Si3 C9 H9A 109.5
Si3 C9 H9B 109.5
H9A C9 H9B 109.5
Si3 C9 H9C 109.5
H9A C9 H9C 109.5
H9B C9 H9C 109.5
Si3 C10 H10A 109.5
Si3 C10 H10B 109.5
H10A C10 H10B 109.5
Si3 C10 H10C 109.5
H10A C10 H10C 109.5
H10B C10 H10C 109.5
C23 B1 C29 100.67(9)
C23 B1 C11 114.61(10)
C29 B1 C11 113.44(9)
C23 B1 C17 111.69(9)
C29 B1 C17 114.62(10)
C11 B1 C17 102.33(9)
C12 C11 C16 112.83(11)
C12 C11 B1 127.15(10)
C16 C11 B1 119.63(10)
F1 C12 C13 114.69(11)
F1 C12 C11 121.01(11)
C13 C12 C11 124.30(12)
F2 C13 C14 120.00(12)
F2 C13 C12 120.22(12)
C14 C13 C12 119.77(12)
F3 C14 C13 120.89(13)
F3 C14 C15 120.57(13)
C13 C14 C15 118.54(11)
F4 C15 C16 120.69(13)
F4 C15 C14 119.53(12)
C16 C15 C14 119.77(12)
F5 C16 C15 116.27(11)
F5 C16 C11 118.97(11)
C15 C16 C11 124.76(12)
C18 C17 C22 113.25(11)
C18 C17 B1 120.69(10)
C22 C17 B1 125.88(10)
F6 C18 C19 116.01(11)
F6 C18 C17 119.14(11)
C19 C18 C17 124.85(11)
F7 C19 C18 121.15(12)
F7 C19 C20 119.79(12)
C18 C19 C20 119.06(12)
F8 C20 C21 119.97(13)
F8 C20 C19 121.16(13)
C21 C20 C19 118.87(12)
F9 C21 C20 119.61(12)
F9 C21 C22 120.38(12)
C20 C21 C22 120.01(12)
F10 C22 C21 114.80(10)
F10 C22 C17 121.36(11)
C21 C22 C17 123.84(12)
C28 C23 C24 113.42(12)
C28 C23 B1 127.34(12)
C24 C23 B1 118.97(11)
F11 C24 C25 115.98(13)
F11 C24 C23 119.36(11)
C25 C24 C23 124.65(15)
F12 C25 C26 120.58(14)
F12 C25 C24 120.50(17)
C26 C25 C24 118.92(15)
F13 C26 C27 119.84(18)
F13 C26 C25 120.61(18)
C27 C26 C25 119.55(13)
F14 C27 C26 119.89(14)
F14 C27 C28 120.28(17)
C26 C27 C28 119.83(16)
F15 C28 C27 115.39(14)
F15 C28 C23 121.01(12)
C27 C28 C23 123.60(15)
C30 C29 C34 112.90(11)
C30 C29 B1 128.22(11)
C34 C29 B1 118.37(10)
F16 C30 C29 121.04(11)
F16 C30 C31 114.84(11)
C29 C30 C31 124.13(12)
F17 C31 C32 119.90(12)
F17 C31 C30 120.34(13)
C32 C31 C30 119.76(12)
F18 C32 C31 120.46(13)
F18 C32 C33 120.24(13)
C31 C32 C33 119.30(11)
F19 C33 C32 120.03(12)
F19 C33 C34 120.89(12)
C32 C33 C34 119.08(12)
F20 C34 C33 115.88(11)
F20 C34 C29 119.31(10)
C33 C34 C29 124.81(12)

loop_
_geom_bond_atom_site_label_1
_geom_bond_atom_site_label_2
_geom_bond_distance
Si1 C3 1.8295(18)
Si1 C2 1.842(2)
Si1 C4 1.847(3)
Si1 C1 1.8973(15)
Si2 N1 1.8182(11)
Si2 C6 1.8418(15)
Si2 C7 1.8423(18)
Si2 C5 1.8546(18)
Si3 N1 1.8157(11)
Si3 C10 1.8466(16)
Si3 C9 1.8486(16)
Si3 C8 1.8487(18)
N2 C1 1.1427(18)
N2 N1 1.3090(15)
C2 H2A 0.9800
C2 H2B 0.9800
C2 H2C 0.9800
C3 H3A 0.9800
C3 H3B 0.9800
C3 H3C 0.9800
C4 H4A 0.9800
C4 H4B 0.9800
C4 H4C 0.9800
C5 H5A 0.9800
C5 H5B 0.9800
C5 H5C 0.9800
C6 H6A 0.9800
C6 H6B 0.9800
C6 H6C 0.9800
C7 H7A 0.9800
C7 H7B 0.9800
C7 H7C 0.9800
C8 H8A 0.9800
C8 H8B 0.9800
C8 H8C 0.9800
C9 H9A 0.9800
C9 H9B 0.9800
C9 H9C 0.9800
C10 H10A 0.9800
C10 H10B 0.9800
C10 H10C 0.9800
B1 C23 1.6513(18)
B1 C29 1.6514(17)
B1 C11 1.6523(17)
B1 C17 1.6537(18)
C11 C12 1.3894(16)
C11 C16 1.3939(16)
C12 F1 1.3509(14)
C12 C13 1.3859(17)
C13 F2 1.3427(15)
C13 C14 1.375(2)
C14 F3 1.3368(14)
C14 C15 1.376(2)
C15 F4 1.3421(15)
C15 C16 1.3739(18)
C16 F5 1.3481(15)
C17 C18 1.3852(17)
C17 C22 1.3916(16)
C18 F6 1.3531(13)
C18 C19 1.3768(18)
C19 F7 1.3427(15)
C19 C20 1.3788(19)
C20 F8 1.3382(15)
C20 C21 1.372(2)
C21 F9 1.3482(14)
C21 C22 1.3777(18)
C22 F10 1.3499(14)
C23 C28 1.3875(19)
C23 C24 1.3914(18)
C24 F11 1.3482(18)
C24 C25 1.3810(19)
C25 F12 1.342(2)
C25 C26 1.370(3)
C26 F13 1.3447(17)
C26 C27 1.366(3)
C27 F14 1.344(2)
C27 C28 1.387(2)
C28 F15 1.3459(18)
C29 C30 1.3860(17)
C29 C34 1.3930(17)
C30 F16 1.3462(15)
C30 C31 1.3884(17)
C31 F17 1.3413(15)
C31 C32 1.363(2)
C32 F18 1.3454(14)
C32 C33 1.373(2)
C33 F19 1.3457(16)
C33 C34 1.3797(17)
C34 F20 1.3515(15)

loop_
_geom_torsion_atom_site_label_1
_geom_torsion_atom_site_label_2
_geom_torsion_atom_site_label_3
_geom_torsion_atom_site_label_4
_geom_torsion
C1 N2 N1 Si3 -2(14)
C1 N2 N1 Si2 178(100)
C10 Si3 N1 N2 28.81(11)
C9 Si3 N1 N2 -90.50(11)
C8 Si3 N1 N2 149.29(10)
C10 Si3 N1 Si2 -152.14(9)
C9 Si3 N1 Si2 88.55(11)
C8 Si3 N1 Si2 -31.66(11)
C6 Si2 N1 N2 -105.27(10)
C7 Si2 N1 N2 132.34(12)
C5 Si2 N1 N2 12.95(11)
C6 Si2 N1 Si3 75.68(10)
C7 Si2 N1 Si3 -46.70(13)
C5 Si2 N1 Si3 -166.10(9)
N1 N2 C1 Si1 -67(15)
C3 Si1 C1 N2 41.5(14)
C2 Si1 C1 N2 160.5(14)
C4 Si1 C1 N2 -76.7(14)
C23 B1 C11 C12 -128.62(12)
C29 B1 C11 C12 -13.74(17)
C17 B1 C11 C12 110.29(13)
C23 B1 C11 C16 59.05(14)
C29 B1 C11 C16 173.93(10)
C17 B1 C11 C16 -62.04(13)
C16 C11 C12 F1 177.92(11)
B1 C11 C12 F1 5.15(19)
C16 C11 C12 C13 -1.63(18)
B1 C11 C12 C13 -174.40(12)
F1 C12 C13 F2 1.65(17)
C11 C12 C13 F2 -178.77(12)
F1 C12 C13 C14 -177.91(11)
C11 C12 C13 C14 1.7(2)
F2 C13 C14 F3 -0.51(18)
C12 C13 C14 F3 179.06(11)
F2 C13 C14 C15 -179.99(12)
C12 C13 C14 C15 -0.42(18)
F3 C14 C15 F4 -0.37(18)
C13 C14 C15 F4 179.11(11)
F3 C14 C15 C16 179.88(11)
C13 C14 C15 C16 -0.64(18)
F4 C15 C16 F5 0.27(17)
C14 C15 C16 F5 -179.98(11)
F4 C15 C16 C11 -179.14(12)
C14 C15 C16 C11 0.60(19)
C12 C11 C16 F5 -178.91(11)
B1 C11 C16 F5 -5.53(17)
C12 C11 C16 C15 0.49(18)
B1 C11 C16 C15 173.87(11)
C23 B1 C17 C18 168.18(10)
C29 B1 C17 C18 54.50(14)
C11 B1 C17 C18 -68.74(13)
C23 B1 C17 C22 -17.01(16)
C29 B1 C17 C22 -130.69(12)
C11 B1 C17 C22 106.07(13)
C22 C17 C18 F6 -176.01(10)
B1 C17 C18 F6 -0.58(16)
C22 C17 C18 C19 4.06(18)
B1 C17 C18 C19 179.48(11)
F6 C18 C19 F7 -2.02(18)
C17 C18 C19 F7 177.92(12)
F6 C18 C19 C20 178.10(12)
C17 C18 C19 C20 -2.0(2)
F7 C19 C20 F8 -0.5(2)
C18 C19 C20 F8 179.37(13)
F7 C19 C20 C21 179.40(13)
C18 C19 C20 C21 -0.7(2)
F8 C20 C21 F9 1.1(2)
C19 C20 C21 F9 -178.77(13)
F8 C20 C21 C22 -179.19(13)
C19 C20 C21 C22 0.9(2)
F9 C21 C22 F10 1.67(19)
C20 C21 C22 F10 -178.01(12)
F9 C21 C22 C17 -178.78(12)
C20 C21 C22 C17 1.5(2)
C18 C17 C22 F10 175.70(11)
B1 C17 C22 F10 0.56(19)
C18 C17 C22 C21 -3.82(18)
B1 C17 C22 C21 -178.97(12)
C29 B1 C23 C28 -108.56(13)
C11 B1 C23 C28 13.55(17)
C17 B1 C23 C28 129.35(13)
C29 B1 C23 C24 65.06(13)
C11 B1 C23 C24 -172.83(10)
C17 B1 C23 C24 -57.04(14)
C28 C23 C24 F11 179.74(11)
B1 C23 C24 F11 5.27(17)
C28 C23 C24 C25 -1.54(19)
B1 C23 C24 C25 -176.01(12)
F11 C24 C25 F12 -0.9(2)
C23 C24 C25 F12 -179.68(12)
F11 C24 C25 C26 178.93(13)
C23 C24 C25 C26 0.2(2)
F12 C25 C26 F13 -0.1(2)
C24 C25 C26 F13 -179.93(14)
F12 C25 C26 C27 -179.37(14)
C24 C25 C26 C27 0.8(2)
F13 C26 C27 F14 0.4(2)
C25 C26 C27 F14 179.71(14)
F13 C26 C27 C28 -179.54(14)
C25 C26 C27 C28 -0.2(2)
F14 C27 C28 F15 -1.5(2)
C26 C27 C28 F15 178.44(13)
F14 C27 C28 C23 178.73(13)
C26 C27 C28 C23 -1.3(2)
C24 C23 C28 F15 -177.64(11)
B1 C23 C28 F15 -3.7(2)
C24 C23 C28 C27 2.10(19)
B1 C23 C28 C27 176.01(12)
C23 B1 C29 C30 -108.12(13)
C11 B1 C29 C30 128.95(12)
C17 B1 C29 C30 11.89(17)
C23 B1 C29 C34 63.04(13)
C11 B1 C29 C34 -59.89(14)
C17 B1 C29 C34 -176.95(10)
C34 C29 C30 F16 -177.78(11)
B1 C29 C30 F16 -6.22(19)
C34 C29 C30 C31 1.76(18)
B1 C29 C30 C31 173.32(11)
F16 C30 C31 F17 -2.61(17)
C29 C30 C31 F17 177.82(11)
F16 C30 C31 C32 177.63(11)
C29 C30 C31 C32 -1.9(2)
F17 C31 C32 F18 1.20(19)
C30 C31 C32 F18 -179.04(11)
F17 C31 C32 C33 -178.98(12)
C30 C31 C32 C33 0.78(19)
F18 C32 C33 F19 -0.37(19)
C31 C32 C33 F19 179.81(12)
F18 C32 C33 C34 -179.87(11)
C31 C32 C33 C34 0.31(19)
F19 C33 C34 F20 0.44(18)
C32 C33 C34 F20 179.92(11)
F19 C33 C34 C29 -179.89(12)
C32 C33 C34 C29 -0.4(2)
C30 C29 C34 F20 179.07(11)
B1 C29 C34 F20 6.60(17)
C30 C29 C34 C33 -0.59(18)
B1 C29 C34 C33 -173.07(12)

loop_
_cod_related_entry_id
_cod_related_entry_database
_cod_related_entry_code
1 ChemSpider 30660674
